data_2232519
loop_
_publ_author_name
'Jiang, Yan-Ke'
'Hou, Gui-Ge'

_publ_section_title
;
 Benzene-1,4-diol--5-(1<i>H</i>-imidazol-1-yl)pyrimidine (1/1)
;
_journal_coeditor_code XU5356
_journal_issue 11
_journal_name_full 'Acta Crystallographica Section E'
_journal_page_first o3073
_journal_paper_doi 10.1107/S1600536811043819
_journal_volume 67
_journal_year 2011
_chemical_formula_iupac 'C7 H6 N4, C6 H6 O2'
_chemical_formula_moiety 'C7 H6 N4, C6 H6 O2'
_chemical_formula_sum 'C13 H12 N4 O2'
_chemical_formula_weight 256.27
_chemical_name_systematic
;
Benzene-1,4-diol--5-(1<i>H</i>-imidazol-1-yl)pyrimidine (1/1)
;
_space_group_IT_number 2
_symmetry_cell_setting triclinic
_symmetry_space_group_name_Hall '-P 1'
_symmetry_space_group_name_H-M 'P -1'
_atom_sites_solution_hydrogens geom
_atom_sites_solution_primary direct
_atom_sites_solution_secondary difmap
_cell_angle_alpha 108.177(3)
_cell_angle_beta 102.381(4)
_cell_angle_gamma 98.602(4)
_cell_formula_units_Z 2
_cell_length_a 6.8219(18)
_cell_length_b 9.550(3)
_cell_length_c 10.449(3)
_cell_measurement_reflns_used 1283
_cell_measurement_temperature 298(2)
_cell_measurement_theta_max 26.779
_cell_measurement_theta_min 2.308
_cell_volume 614.3(3)
_computing_cell_refinement 'SAINT (Bruker, 2007)'
_computing_data_collection 'SMART (Bruker, 2007)'
_computing_data_reduction 'SAINT (Bruker, 2007)'
_computing_molecular_graphics 'SHELXTL (Sheldrick, 2008)'
_computing_publication_material 'SHELXTL (Sheldrick, 2008)'
_computing_structure_refinement 'SHELXTL (Sheldrick, 2008)'
_computing_structure_solution 'SHELXTL (Sheldrick, 2008)'
_diffrn_ambient_temperature 298(2)
_diffrn_measured_fraction_theta_full 0.978
_diffrn_measured_fraction_theta_max 0.978
_diffrn_measurement_device_type 'Bruker SMART 1000'
_diffrn_measurement_method '\f and \w'
_diffrn_radiation_monochromator graphite
_diffrn_radiation_source 'fine-focus sealed tube'
_diffrn_radiation_type MoK\a
_diffrn_radiation_wavelength 0.71073
_diffrn_reflns_av_R_equivalents 0.0133
_diffrn_reflns_av_sigmaI/netI 0.0277
_diffrn_reflns_limit_h_max 8
_diffrn_reflns_limit_h_min -6
_diffrn_reflns_limit_k_max 11
_diffrn_reflns_limit_k_min -11
_diffrn_reflns_limit_l_max 12
_diffrn_reflns_limit_l_min -11
_diffrn_reflns_number 3103
_diffrn_reflns_theta_full 25.24
_diffrn_reflns_theta_max 25.24
_diffrn_reflns_theta_min 2.14
_exptl_absorpt_coefficient_mu 0.098
_exptl_absorpt_correction_type none
_exptl_crystal_colour colourless
_exptl_crystal_density_diffrn 1.385
_exptl_crystal_density_method 'not measured'
_exptl_crystal_description block
_exptl_crystal_F_000 268
_exptl_crystal_size_max 0.36
_exptl_crystal_size_mid 0.24
_exptl_crystal_size_min 0.12
_refine_diff_density_max 0.130
_refine_diff_density_min -0.298
_refine_ls_extinction_method none
_refine_ls_goodness_of_fit_ref 1.038
_refine_ls_hydrogen_treatment constr
_refine_ls_matrix_type full
_refine_ls_number_parameters 174
_refine_ls_number_reflns 2176
_refine_ls_number_restraints 0
_refine_ls_restrained_S_all 1.038
_refine_ls_R_factor_all 0.0549
_refine_ls_R_factor_gt 0.0454
_refine_ls_shift/su_max 0.002
_refine_ls_shift/su_mean 0.000
_refine_ls_structure_factor_coef Fsqd
_refine_ls_weighting_details 'calc w=1/[\s^2^(Fo^2^)+(0.0603P)^2^+0.0979P] where P=(Fo^2^+2Fc^2^)/3'
_refine_ls_weighting_scheme calc
_refine_ls_wR_factor_gt 0.1085
_refine_ls_wR_factor_ref 0.1152
_reflns_number_gt 1791
_reflns_number_total 2176
_reflns_threshold_expression I>2sigma(I)
_cod_data_source_file xu5356.cif
_cod_data_source_block I
_cod_database_code 2232519
_cod_database_fobs_code 2232519

loop_
_symmetry_equiv_pos_as_xyz
'x, y, z'
'-x, -y, -z'

loop_
_atom_site_type_symbol
_atom_site_label
_atom_site_fract_x
_atom_site_fract_y
_atom_site_fract_z
_atom_site_U_iso_or_equiv
_atom_site_adp_type
_atom_site_calc_flag
_atom_site_refinement_flags
_atom_site_occupancy
_atom_site_symmetry_multiplicity
C C1 0.3093(3) 0.5951(2) 0.03876(18) 0.0443(4) Uani d . 1 1
H H1 0.3309 0.6809 0.0146 0.053 Uiso calc R 1 1
C C2 0.2073(3) 0.3702(2) 0.02839(19) 0.0489(5) Uani d . 1 1
H H2 0.1427 0.2677 -0.0065 0.059 Uiso calc R 1 1
C C3 0.3175(3) 0.4481(2) 0.16172(19) 0.0479(5) Uani d . 1 1
H H3 0.3432 0.4109 0.2345 0.058 Uiso calc R 1 1
C C4 0.6323(3) 0.83862(19) 0.27343(19) 0.0468(5) Uani d . 1 1
H H4 0.6347 0.8351 0.1838 0.056 Uiso calc R 1 1
C C5 0.5094(2) 0.71929(18) 0.28759(17) 0.0379(4) Uani d . 1 1
C C6 0.5138(3) 0.7279(2) 0.42203(18) 0.0470(5) Uani d . 1 1
H H6 0.4334 0.6490 0.4355 0.056 Uiso calc R 1 1
C C7 0.7401(3) 0.9551(2) 0.5069(2) 0.0511(5) Uani d . 1 1
H H7 0.8208 1.0382 0.5843 0.061 Uiso calc R 1 1
C C8 -0.0026(3) 0.41667(18) 0.58820(17) 0.0396(4) Uani d . 1 1
C C9 -0.0960(3) 0.34868(19) 0.44598(18) 0.0465(5) Uani d . 1 1
H H9 -0.1616 0.2463 0.4087 0.056 Uiso calc R 1 1
C C10 0.0931(3) 0.56915(19) 0.64137(18) 0.0459(5) Uani d . 1 1
H H10 0.1561 0.6168 0.7371 0.055 Uiso calc R 1 1
C C11 0.1916(3) 0.0311(2) 0.09527(17) 0.0416(4) Uani d . 1 1
C C12 0.0237(3) 0.06699(19) 0.14148(17) 0.0425(4) Uani d . 1 1
H H12 0.0393 0.1122 0.2370 0.051 Uiso calc R 1 1
C C13 -0.1671(3) 0.03627(19) 0.04686(17) 0.0415(4) Uani d . 1 1
H H13 -0.2791 0.0609 0.0788 0.050 Uiso calc R 1 1
N N1 0.2027(2) 0.46188(16) -0.04935(15) 0.0475(4) Uani d . 1 1
N N2 0.3850(2) 0.59439(15) 0.16903(14) 0.0397(4) Uani d . 1 1
N N3 0.7474(2) 0.95816(17) 0.38243(17) 0.0525(4) Uani d . 1 1
N N4 0.6296(2) 0.84580(19) 0.53321(15) 0.0515(4) Uani d . 1 1
O O1 -0.0130(2) 0.33007(14) 0.67005(13) 0.0547(4) Uani d . 1 1
H H1A 0.0532 0.3808 0.7513 0.082 Uiso calc R 1 1
O O2 0.3846(2) 0.0619(2) 0.18407(13) 0.0668(4) Uani d . 1 1
H H2A 0.3794 0.0945 0.2655 0.100 Uiso calc R 1 1

loop_
_atom_site_aniso_label
_atom_site_aniso_U_11
_atom_site_aniso_U_22
_atom_site_aniso_U_33
_atom_site_aniso_U_12
_atom_site_aniso_U_13
_atom_site_aniso_U_23
C1 0.0524(11) 0.0423(10) 0.0381(9) 0.0075(8) 0.0114(8) 0.0164(8)
C2 0.0564(12) 0.0382(9) 0.0478(11) 0.0042(8) 0.0165(9) 0.0111(8)
C3 0.0618(12) 0.0412(10) 0.0434(10) 0.0076(9) 0.0165(9) 0.0194(8)
C4 0.0538(11) 0.0427(10) 0.0423(10) 0.0081(8) 0.0140(8) 0.0139(8)
C5 0.0377(9) 0.0386(9) 0.0359(9) 0.0106(7) 0.0098(7) 0.0106(7)
C6 0.0410(10) 0.0555(11) 0.0398(10) 0.0046(8) 0.0089(8) 0.0153(9)
C7 0.0441(11) 0.0489(11) 0.0451(11) 0.0067(9) 0.0029(8) 0.0045(9)
C8 0.0418(10) 0.0383(9) 0.0368(9) 0.0080(7) 0.0118(7) 0.0110(8)
C9 0.0550(11) 0.0324(8) 0.0407(10) -0.0002(8) 0.0108(8) 0.0041(8)
C10 0.0535(11) 0.0426(10) 0.0297(9) 0.0019(8) 0.0066(8) 0.0046(8)
C11 0.0441(10) 0.0465(10) 0.0340(9) 0.0105(8) 0.0081(7) 0.0157(8)
C12 0.0505(11) 0.0475(10) 0.0289(8) 0.0139(8) 0.0129(8) 0.0107(8)
C13 0.0450(10) 0.0449(10) 0.0403(9) 0.0151(8) 0.0183(8) 0.0164(8)
N1 0.0521(9) 0.0459(9) 0.0380(8) 0.0047(7) 0.0097(7) 0.0112(7)
N2 0.0446(8) 0.0395(8) 0.0342(8) 0.0069(6) 0.0121(6) 0.0126(6)
N3 0.0547(10) 0.0431(9) 0.0503(10) 0.0038(7) 0.0100(8) 0.0104(7)
N4 0.0439(9) 0.0629(10) 0.0371(8) 0.0066(8) 0.0054(7) 0.0101(8)
O1 0.0723(10) 0.0434(7) 0.0401(7) 0.0011(6) 0.0070(7) 0.0149(6)
O2 0.0464(8) 0.1082(12) 0.0402(8) 0.0235(8) 0.0075(6) 0.0196(8)

loop_
_atom_type_symbol
_atom_type_description
_atom_type_scat_dispersion_real
_atom_type_scat_dispersion_imag
_atom_type_scat_source
C C 0.0033 0.0016 'International Tables Vol C Tables 4.2.6.8 and 6.1.1.4'
H H 0.0000 0.0000 'International Tables Vol C Tables 4.2.6.8 and 6.1.1.4'
N N 0.0061 0.0033 'International Tables Vol C Tables 4.2.6.8 and 6.1.1.4'
O O 0.0106 0.0060 'International Tables Vol C Tables 4.2.6.8 and 6.1.1.4'

loop_
_geom_angle_atom_site_label_1
_geom_angle_atom_site_label_2
_geom_angle_atom_site_label_3
_geom_angle_site_symmetry_1
_geom_angle_site_symmetry_3
_geom_angle
N1 C1 N2 . . 112.37(16)
N1 C1 H1 . . 123.8
N2 C1 H1 . . 123.8
C3 C2 N1 . . 110.82(15)
C3 C2 H2 . . 124.6
N1 C2 H2 . . 124.6
C2 C3 N2 . . 105.99(16)
C2 C3 H3 . . 127.0
N2 C3 H3 . . 127.0
N3 C4 C5 . . 122.56(17)
N3 C4 H4 . . 118.7
C5 C4 H4 . . 118.7
C6 C5 C4 . . 116.74(16)
C6 C5 N2 . . 121.95(15)
C4 C5 N2 . . 121.31(15)
N4 C6 C5 . . 121.87(17)
N4 C6 H6 . . 119.1
C5 C6 H6 . . 119.1
N3 C7 N4 . . 126.88(17)
N3 C7 H7 . . 116.6
N4 C7 H7 . . 116.6
O1 C8 C9 . . 118.15(15)
O1 C8 C10 . . 123.22(15)
C9 C8 C10 . . 118.61(16)
C10 C9 C8 2_566 . 120.72(16)
C10 C9 H9 2_566 . 119.6
C8 C9 H9 . . 119.6
C9 C10 C8 2_566 . 120.67(16)
C9 C10 H10 2_566 . 119.7
C8 C10 H10 . . 119.7
O2 C11 C13 . 2 117.69(16)
O2 C11 C12 . . 122.90(15)
C13 C11 C12 2 . 119.40(16)
C13 C12 C11 . . 120.52(16)
C13 C12 H12 . . 119.7
C11 C12 H12 . . 119.7
C12 C13 C11 . 2 120.08(17)
C12 C13 H13 . . 120.0
C11 C13 H13 2 . 120.0
C1 N1 C2 . . 104.87(15)
C1 N2 C3 . . 105.95(14)
C1 N2 C5 . . 126.48(14)
C3 N2 C5 . . 127.57(15)
C7 N3 C4 . . 115.79(16)
C7 N4 C6 . . 116.16(16)
C8 O1 H1A . . 109.5
C11 O2 H2A . . 109.5

loop_
_geom_bond_atom_site_label_1
_geom_bond_atom_site_label_2
_geom_bond_site_symmetry_2
_geom_bond_distance
C1 N1 . 1.304(2)
C1 N2 . 1.351(2)
C1 H1 . 0.9300
C2 C3 . 1.340(3)
C2 N1 . 1.367(2)
C2 H2 . 0.9300
C3 N2 . 1.377(2)
C3 H3 . 0.9300
C4 N3 . 1.324(2)
C4 C5 . 1.377(2)
C4 H4 . 0.9300
C5 C6 . 1.375(2)
C5 N2 . 1.415(2)
C6 N4 . 1.329(2)
C6 H6 . 0.9300
C7 N3 . 1.321(2)
C7 N4 . 1.329(2)
C7 H7 . 0.9300
C8 O1 . 1.368(2)
C8 C9 . 1.380(2)
C8 C10 . 1.382(2)
C9 C10 2_566 1.378(2)
C9 H9 . 0.9300
C10 C9 2_566 1.378(2)
C10 H10 . 0.9300
C11 O2 . 1.368(2)
C11 C13 2 1.383(2)
C11 C12 . 1.383(3)
C12 C13 . 1.382(2)
C12 H12 . 0.9300
C13 C11 2 1.383(2)
C13 H13 . 0.9300
O1 H1A . 0.8200
O2 H2A . 0.8200

loop_
_geom_hbond_atom_site_label_D
_geom_hbond_atom_site_label_H
_geom_hbond_atom_site_label_A
_geom_hbond_site_symmetry_A
_geom_hbond_distance_DH
_geom_hbond_distance_HA
_geom_hbond_distance_DA
_geom_hbond_angle_DHA
O1 H1A N1 1_556 0.82 1.96 2.764(2) 168.2
O2 H2A N4 2_666 0.82 2.02 2.835(2) 174.2

loop_
_geom_torsion_atom_site_label_1
_geom_torsion_atom_site_label_2
_geom_torsion_atom_site_label_3
_geom_torsion_atom_site_label_4
_geom_torsion_site_symmetry_1
_geom_torsion_site_symmetry_4
_geom_torsion
N1 C2 C3 N2 . . 0.1(2)
N3 C4 C5 C6 . . -1.2(3)
N3 C4 C5 N2 . . 178.71(17)
C4 C5 C6 N4 . . 0.4(3)
N2 C5 C6 N4 . . -179.50(16)
O1 C8 C9 C10 . 2_566 179.04(17)
C10 C8 C9 C10 . 2_566 0.3(3)
O1 C8 C10 C9 . 2_566 -178.97(17)
C9 C8 C10 C9 . 2_566 -0.3(3)
O2 C11 C12 C13 . . 178.57(16)
C13 C11 C12 C13 2 . -0.1(3)
C11 C12 C13 C11 . 2 0.1(3)
N2 C1 N1 C2 . . 0.7(2)
C3 C2 N1 C1 . . -0.5(2)
N1 C1 N2 C3 . . -0.7(2)
N1 C1 N2 C5 . . 178.84(15)
C2 C3 N2 C1 . . 0.3(2)
C2 C3 N2 C5 . . -179.20(16)
C6 C5 N2 C1 . . 154.15(18)
C4 C5 N2 C1 . . -25.8(3)
C6 C5 N2 C3 . . -26.4(3)
C4 C5 N2 C3 . . 153.65(18)
N4 C7 N3 C4 . . -0.3(3)
C5 C4 N3 C7 . . 1.2(3)
N3 C7 N4 C6 . . -0.4(3)
C5 C6 N4 C7 . . 0.3(3)
